data_4077546
loop_
_publ_author_name
'Gibson, Vernon C.'
'Long, Nicholas J.'
'White, Andrew J. P.'
'Williams, Charlotte K.'
'Williams, David J.'

_publ_section_title
;
 Hang-gliding with Ferrocenes:&#x00A0; Unusual Coordination Chemistry of
 1,1&#x2018;-Bis(mesitylthio)ferrocene
;
_journal_issue 21
_journal_name_full Organometallics
_journal_page_first 4425
_journal_paper_doi 10.1021/om0004388
_journal_volume 19
_journal_year 2000
_chemical_formula_sum 'C28 H28 Cl2 Fe Pt S2'
_chemical_formula_weight 750.46
_chemical_name_systematic
; 
 ? 
;
_space_group_IT_number 62
_symmetry_cell_setting orthorhombic
_symmetry_space_group_name_Hall '-P 2ac 2n'
_symmetry_space_group_name_H-M 'P n m a'
_atom_sites_solution_hydrogens geom
_atom_sites_solution_primary direct
_atom_sites_solution_secondary difmap
_audit_creation_method SHELXL
_cell_angle_alpha 90.00
_cell_angle_beta 90.00
_cell_angle_gamma 90.00
_cell_formula_units_Z 4
_cell_length_a 12.4923(8)
_cell_length_b 20.6369(10)
_cell_length_c 10.0889(12)
_cell_measurement_reflns_used 24
_cell_measurement_temperature 293(2)
_cell_measurement_theta_max 24.97
_cell_measurement_theta_min 8.60
_cell_volume 2600.9(4)
_computing_cell_refinement 'Siemens XSCANS'
_computing_data_collection 'Siemens XSCANS'
_computing_data_reduction 'Siemens SHELXTL'
_computing_molecular_graphics 'Siemens SHELXTL'
_computing_publication_material 'Siemens SHELXTL'
_computing_structure_refinement 'SHELXL-93 (Sheldrick, 1993)'
_computing_structure_solution 'SHELXS-86 (Sheldrick, 1990)'
_diffrn_ambient_temperature 293(2)
_diffrn_measurement_device 'Siemens P4'
_diffrn_measurement_method '\w scans'
_diffrn_radiation_monochromator graphite
_diffrn_radiation_source 'fine-focus sealed tube'
_diffrn_radiation_type CuK\a
_diffrn_radiation_wavelength 1.54178
_diffrn_reflns_av_R_equivalents 0.0000
_diffrn_reflns_av_sigmaI/netI 0.0378
_diffrn_reflns_limit_h_max 0
_diffrn_reflns_limit_h_min -14
_diffrn_reflns_limit_k_max 24
_diffrn_reflns_limit_k_min 0
_diffrn_reflns_limit_l_max 11
_diffrn_reflns_limit_l_min 0
_diffrn_reflns_number 2235
_diffrn_reflns_theta_max 63.98
_diffrn_reflns_theta_min 4.28
_diffrn_standards_interval_count 97
_diffrn_standards_number 3
_exptl_absorpt_coefficient_mu 17.894
_exptl_absorpt_correction_T_max 0.1996
_exptl_absorpt_correction_T_min 0.0937
_exptl_absorpt_correction_type Ellipsoidal
_exptl_crystal_colour 'Pale orange'
_exptl_crystal_density_diffrn 1.916
_exptl_crystal_description rhombs
_exptl_crystal_F_000 1464
_exptl_crystal_size_max 0.11
_exptl_crystal_size_mid 0.10
_exptl_crystal_size_min 0.07
_refine_diff_density_max 0.789
_refine_diff_density_min -0.678
_refine_diff_density_rms 0.113
_refine_ls_extinction_coef 0.00035(3)
_refine_ls_extinction_expression Fc^*^=kFc[1+0.001xFc^2^\l^3^/sin(2\q)]^-1/4^
_refine_ls_extinction_method SHELXL
_refine_ls_goodness_of_fit_all 1.064
_refine_ls_goodness_of_fit_obs 1.087
_refine_ls_matrix_type full
_refine_ls_number_parameters 161
_refine_ls_number_reflns 2148
_refine_ls_number_restraints 0
_refine_ls_restrained_S_all 1.086
_refine_ls_restrained_S_obs 1.087
_refine_ls_R_factor_all 0.0422
_refine_ls_R_factor_obs 0.0328
_refine_ls_shift/esd_max 0.000
_refine_ls_shift/esd_mean 0.000
_refine_ls_structure_factor_coef Fsqd
_refine_ls_weighting_details 'w=1/[\s^2^(Fo^2^)+(0.0412P)^2^+0.8278P] where P=(Fo^2^+2Fc^2^)/3'
_refine_ls_weighting_scheme calc
_refine_ls_wR_factor_all 0.0789
_refine_ls_wR_factor_obs 0.0734
_reflns_number_observed 1942
_reflns_number_total 2235
_reflns_observed_criterion >2sigma(I)
_cod_data_source_file om0004388.cif
_cod_data_source_block NL9910
_cod_depositor_comments
;
The following automatic conversions were performed:

'_symmetry_cell_setting' value 'Orthorhombic' changed to
'orthorhombic' according to
/home/saulius/struct/CIF-dictionaries/cif_core.dic dictionary named
'cif_core.dic' version 2.4.2 from 2011-04-26.

Automatic conversion script
Id: cif_fix_values 1715 2011-07-08 13:25:40Z adriana 

The following automatic conversions were performed:

'_refine_ls_weighting_scheme' value 'calc
w=1/[\s^2^(Fo^2^)+(0.0412P)^2^+0.8278P] where P=(Fo^2^+2Fc^2^)/3' was
changed to 'calc'. New tag '_refine_ls_weighting_details' was
created. The value of the new tag was set to
'w=1/[\s^2^(Fo^2^)+(0.0412P)^2^+0.8278P] where P=(Fo^2^+2Fc^2^)/3'.

Automatic conversion script
Id: cif_fix_values 3143 2015-03-26 13:38:13Z robertas 
;
_cod_original_sg_symbol_H-M Pnma
_cod_original_formula_sum 'C28 H28 S2 Cl2 Fe Pt'
_cod_database_code 4077546

loop_
_symmetry_equiv_pos_as_xyz
'x, y, z'
'-x+1/2, -y, z+1/2'
'-x, y+1/2, -z'
'x+1/2, -y+1/2, -z+1/2'
'-x, -y, -z'
'x-1/2, y, -z-1/2'
'x, -y-1/2, z'
'-x-1/2, y-1/2, z-1/2'

loop_
_atom_site_aniso_label
_atom_site_aniso_U_11
_atom_site_aniso_U_22
_atom_site_aniso_U_33
_atom_site_aniso_U_23
_atom_site_aniso_U_13
_atom_site_aniso_U_12
Pt 0.0360(2) 0.0342(2) 0.0278(2) 0.000 0.00005(11) 0.000
Fe 0.0359(6) 0.0355(6) 0.0284(5) 0.000 -0.0014(4) 0.000
Cl1 0.0332(7) 0.0534(10) 0.0400(8) 0.000 0.0011(7) 0.000
Cl2 0.0460(10) 0.0677(13) 0.0416(9) 0.000 -0.0138(8) 0.000
S 0.0375(6) 0.0342(6) 0.0321(6) 0.0005(4) -0.0013(4) 0.0014(5)
C1 0.052(3) 0.048(3) 0.034(3) 0.006(2) 0.005(2) -0.005(3)
C2 0.041(3) 0.042(3) 0.039(3) 0.012(2) -0.001(2) 0.002(2)
C3 0.043(3) 0.032(3) 0.044(3) 0.005(2) -0.002(2) -0.003(2)
C4 0.052(3) 0.040(3) 0.051(3) 0.003(3) -0.007(3) -0.002(3)
C5 0.057(3) 0.034(3) 0.072(4) 0.015(3) -0.013(3) -0.004(3)
C6 0.047(3) 0.046(3) 0.071(4) 0.017(3) -0.011(3) -0.001(3)
C7 0.045(3) 0.048(4) 0.057(3) 0.017(3) -0.003(3) -0.003(3)
C8 0.085(5) 0.036(3) 0.060(4) -0.007(3) 0.004(4) 0.001(3)
C9 0.052(4) 0.056(4) 0.098(6) 0.029(4) -0.006(4) -0.013(3)
C10 0.046(3) 0.040(3) 0.038(3) -0.001(2) -0.002(2) -0.005(2)
C11 0.059(3) 0.052(3) 0.035(3) -0.010(3) -0.009(3) -0.008(3)
C12 0.062(4) 0.042(3) 0.031(2) -0.009(2) 0.004(2) 0.000(3)
C13 0.046(3) 0.035(3) 0.041(3) -0.002(2) 0.007(2) 0.005(2)
C14 0.039(3) 0.036(3) 0.033(2) -0.002(2) 0.002(2) 0.000(2)

loop_
_atom_site_label
_atom_site_type_symbol
_atom_site_fract_x
_atom_site_fract_y
_atom_site_fract_z
_atom_site_U_iso_or_equiv
_atom_site_thermal_displace_type
_atom_site_occupancy
_atom_site_calc_flag
_atom_site_refinement_flags
Pt Pt 0.48486(2) 0.7500 0.92122(3) 0.03265(14) Uani 1 d S
Fe Fe 0.50611(9) 0.7500 0.50939(11) 0.0333(3) Uani 1 d S
Cl1 Cl 0.31943(14) 0.7500 0.8193(2) 0.0422(4) Uani 1 d S
Cl2 Cl 0.6449(2) 0.7500 1.0418(2) 0.0518(5) Uani 1 d S
S S 0.55675(10) 0.66149(6) 0.79060(12) 0.0346(3) Uani 1 d .
C1 C 0.4227(5) 0.6779(3) 1.0393(6) 0.0446(12) Uani 1 d .
H1A H 0.4691(5) 0.6719(3) 1.1154(6) 0.054 Uiso 1 calc R
H1B H 0.3531(5) 0.6914(3) 1.0717(6) 0.054 Uiso 1 calc R
C2 C 0.4111(5) 0.6141(3) 0.9673(6) 0.0403(12) Uani 1 d .
C3 C 0.4708(5) 0.5995(3) 0.8536(6) 0.0395(11) Uani 1 d .
C4 C 0.4685(5) 0.5376(3) 0.7972(7) 0.0477(13) Uani 1 d .
C5 C 0.4000(6) 0.4922(3) 0.8527(8) 0.055(2) Uani 1 d .
H5A H 0.3963(6) 0.4511(3) 0.8150(8) 0.066 Uiso 1 calc R
C6 C 0.3373(5) 0.5056(3) 0.9615(8) 0.055(2) Uani 1 d .
C7 C 0.3444(5) 0.5668(3) 1.0183(7) 0.0497(15) Uani 1 d .
H7A H 0.3032(5) 0.5762(3) 1.0926(7) 0.060 Uiso 1 calc R
C8 C 0.5384(7) 0.5187(3) 0.6831(8) 0.060(2) Uani 1 d .
H8A H 0.6097(7) 0.5343(3) 0.6981(8) 0.091 Uiso 1 d R
H8B H 0.5106(7) 0.5373(3) 0.6030(8) 0.091 Uiso 1 d R
H8C H 0.5395(7) 0.4724(3) 0.6751(8) 0.091 Uiso 1 d R
C9 C 0.2626(6) 0.4556(4) 1.0188(10) 0.068(2) Uani 1 d .
H9A H 0.2535(6) 0.4634(4) 1.1120(10) 0.103 Uiso 1 d R
H9B H 0.2923(6) 0.4131(4) 1.0058(10) 0.103 Uiso 1 d R
H9C H 0.1944(6) 0.4583(4) 0.9753(10) 0.103 Uiso 1 d R
C10 C 0.4183(5) 0.6703(3) 0.5606(6) 0.0416(12) Uani 1 d .
H10A H 0.3528(5) 0.6702(3) 0.6044(6) 0.050 Uiso 1 calc R
C11 C 0.4344(5) 0.6721(3) 0.4205(6) 0.0486(13) Uani 1 d .
H11A H 0.3811(5) 0.6733(3) 0.3562(6) 0.058 Uiso 1 calc R
C12 C 0.5477(5) 0.6716(3) 0.3968(6) 0.0452(13) Uani 1 d .
H12A H 0.5806(5) 0.6730(3) 0.3141(6) 0.054 Uiso 1 calc R
C13 C 0.6004(5) 0.6688(3) 0.5194(6) 0.0408(12) Uani 1 d .
H13A H 0.6741(5) 0.6673(3) 0.5321(6) 0.049 Uiso 1 calc R
C14 C 0.5217(4) 0.6686(3) 0.6208(5) 0.0362(10) Uani 1 d .

loop_
_atom_type_symbol
_atom_type_description
_atom_type_scat_dispersion_real
_atom_type_scat_dispersion_imag
_atom_type_scat_source
C C 0.0181 0.0091 'International Tables Vol C Tables 4.2.6.8 and 6.1.1.4'
H H 0.0000 0.0000 'International Tables Vol C Tables 4.2.6.8 and 6.1.1.4'
S S 0.3331 0.5567 'International Tables Vol C Tables 4.2.6.8 and 6.1.1.4'
Cl Cl 0.3639 0.7018 'International Tables Vol C Tables 4.2.6.8 and 6.1.1.4'
Fe Fe -1.1336 3.1974 'International Tables Vol C Tables 4.2.6.8 and 6.1.1.4'
Pt Pt -4.5932 6.9264 'International Tables Vol C Tables 4.2.6.8 and 6.1.1.4'

loop_
_geom_angle_atom_site_label_1
_geom_angle_atom_site_label_2
_geom_angle_atom_site_label_3
_geom_angle
_geom_angle_site_symmetry_1
_geom_angle_site_symmetry_3
C1 Pt C1 92.6(4) 7_575 .
C1 Pt Cl1 85.4(2) 7_575 .
C1 Pt Cl1 85.4(2) . .
C1 Pt Cl2 91.2(2) 7_575 .
C1 Pt Cl2 91.2(2) . .
Cl1 Pt Cl2 175.14(7) . .
C1 Pt S 177.3(2) 7_575 .
C1 Pt S 84.8(2) . .
Cl1 Pt S 95.13(4) . .
Cl2 Pt S 88.06(5) . .
C1 Pt S 84.8(2) 7_575 7_575
C1 Pt S 177.3(2) . 7_575
Cl1 Pt S 95.13(4) . 7_575
Cl2 Pt S 88.06(5) . 7_575
S Pt S 97.75(6) . 7_575
C14 Fe C14 111.7(3) 7_575 .
C14 Fe C12 68.2(2) 7_575 7_575
C14 Fe C12 159.7(3) . 7_575
C14 Fe C12 159.7(3) 7_575 .
C14 Fe C12 68.2(2) . .
C12 Fe C12 104.6(4) 7_575 .
C14 Fe C10 125.3(2) 7_575 .
C14 Fe C10 41.0(2) . .
C12 Fe C10 156.1(3) 7_575 .
C12 Fe C10 68.9(2) . .
C14 Fe C10 41.0(2) 7_575 7_575
C14 Fe C10 125.3(2) . 7_575
C12 Fe C10 68.9(2) 7_575 7_575
C12 Fe C10 156.1(2) . 7_575
C10 Fe C10 107.2(3) . 7_575
C14 Fe C11 159.1(3) 7_575 .
C14 Fe C11 68.6(2) . .
C12 Fe C11 119.3(3) 7_575 .
C12 Fe C11 41.1(3) . .
C10 Fe C11 40.9(2) . .
C10 Fe C11 120.5(3) 7_575 .
C14 Fe C11 68.6(2) 7_575 7_575
C14 Fe C11 159.1(3) . 7_575
C12 Fe C11 41.1(3) 7_575 7_575
C12 Fe C11 119.3(3) . 7_575
C10 Fe C11 120.5(3) . 7_575
C10 Fe C11 40.9(2) 7_575 7_575
C11 Fe C11 103.5(4) . 7_575
C14 Fe C13 40.7(2) 7_575 7_575
C14 Fe C13 126.4(2) . 7_575
C12 Fe C13 40.1(2) 7_575 7_575
C12 Fe C13 121.9(3) . 7_575
C10 Fe C13 162.5(2) . 7_575
C10 Fe C13 68.8(2) 7_575 7_575
C11 Fe C13 156.1(2) . 7_575
C11 Fe C13 68.4(3) 7_575 7_575
C14 Fe C13 126.4(2) 7_575 .
C14 Fe C13 40.7(2) . .
C12 Fe C13 121.9(3) 7_575 .
C12 Fe C13 40.1(2) . .
C10 Fe C13 68.8(2) . .
C10 Fe C13 162.5(2) 7_575 .
C11 Fe C13 68.4(3) . .
C11 Fe C13 156.1(2) 7_575 .
C13 Fe C13 109.6(4) 7_575 .
C14 S C3 104.7(3) . .
C14 S Pt 111.8(2) . .
C3 S Pt 97.1(2) . .
C2 C1 Pt 112.8(4) . .
C7 C2 C3 118.3(6) . .
C7 C2 C1 119.6(6) . .
C3 C2 C1 122.0(5) . .
C4 C3 C2 121.2(5) . .
C4 C3 S 121.4(5) . .
C2 C3 S 117.2(5) . .
C5 C4 C3 117.7(6) . .
C5 C4 C8 119.6(6) . .
C3 C4 C8 122.6(6) . .
C6 C5 C4 122.5(7) . .
C5 C6 C7 118.4(6) . .
C5 C6 C9 121.4(7) . .
C7 C6 C9 120.2(7) . .
C2 C7 C6 121.7(7) . .
C14 C10 C11 107.1(5) . .
C14 C10 Fe 69.0(3) . .
C11 C10 Fe 69.7(4) . .
C10 C11 C12 107.7(5) . .
C10 C11 Fe 69.4(3) . .
C12 C11 Fe 69.3(3) . .
C13 C12 C11 108.4(5) . .
C13 C12 Fe 70.2(3) . .
C11 C12 Fe 69.6(4) . .
C12 C13 C14 108.1(5) . .
C12 C13 Fe 69.7(3) . .
C14 C13 Fe 68.9(3) . .
C13 C14 C10 108.7(5) . .
C13 C14 S 121.7(4) . .
C10 C14 S 129.5(4) . .
C13 C14 Fe 70.4(3) . .
C10 C14 Fe 70.0(3) . .
S C14 Fe 128.8(3) . .

loop_
_geom_bond_atom_site_label_1
_geom_bond_atom_site_label_2
_geom_bond_distance
_geom_bond_site_symmetry_2
Pt C1 2.058(6) 7_575
Pt C1 2.058(6) .
Pt Cl1 2.308(2) .
Pt Cl2 2.340(2) .
Pt S 2.4249(13) .
Pt S 2.4249(13) 7_575
Fe C14 2.031(6) 7_575
Fe C14 2.031(6) .
Fe C12 2.044(6) 7_575
Fe C12 2.044(6) .
Fe C10 2.044(6) .
Fe C10 2.044(6) 7_575
Fe C11 2.048(6) .
Fe C11 2.048(6) 7_575
Fe C13 2.051(6) 7_575
Fe C13 2.051(6) .
S C14 1.774(5) .
S C3 1.787(6) .
C1 C2 1.512(9) .
C2 C7 1.382(9) .
C2 C3 1.401(8) .
C3 C4 1.399(9) .
C4 C5 1.387(9) .
C4 C8 1.496(10) .
C5 C6 1.376(11) .
C6 C7 1.390(11) .
C6 C9 1.508(9) .
C10 C14 1.428(8) .
C10 C11 1.428(8) .
C11 C12 1.435(10) .
C12 C13 1.403(8) .
C13 C14 1.419(8) .
